data_7042195
loop_
_publ_author_name
'Khalfaoui, Ouafa'
'Beghidja, Adel'
'Long, J\'er\^ome'
'Boussadia, Ahlem'
'Beghidja, Chahrazed'
'Guari, Yannick'
'Larionova, Joulia'

_publ_section_title
;
 Cinnamic acid derivative rare-earth dinuclear complexes and
 one-dimensional architectures: synthesis, characterization and magnetic
 properties.
;
_journal_issue 12
_journal_name_full 'Dalton transactions (Cambridge, England : 2003)'
_journal_page_first 3943
_journal_page_last 3952
_journal_paper_doi 10.1039/c7dt00326a
_journal_volume 46
_journal_year 2017
_chemical_formula_moiety 'C32 H35 Ce O11 S'
_chemical_formula_sum 'C32 H35 Ce O11 S'
_chemical_formula_weight 767.78
_space_group_crystal_system monoclinic
_space_group_IT_number 14
_space_group_name_Hall '-P 2ybc'
_space_group_name_H-M_alt 'P 1 21/c 1'
_symmetry_space_group_name_Hall '-P 2ybc'
_symmetry_space_group_name_H-M 'P 1 21/c 1'
_atom_sites_solution_hydrogens mixed
_atom_sites_solution_primary direct
_audit_block_doi 10.5517/ccdc.csd.cc1nbw51
_audit_creation_date 2016-11-05
_audit_creation_method
;
Olex2 1.2
(compiled 2016.08.31 svn.r3340 for OlexSys, GUI svn.r5227)
;
_audit_update_record
;
2017-01-26 deposited with the CCDC.
2017-02-22 downloaded from the CCDC.
;
_cell_angle_alpha 90
_cell_angle_beta 98.9970(10)
_cell_angle_gamma 90
_cell_formula_units_Z 4
_cell_length_a 17.4880(5)
_cell_length_b 22.6191(6)
_cell_length_c 8.4758(2)
_cell_measurement_reflns_used 9974
_cell_measurement_temperature 296(2)
_cell_measurement_theta_max 29.68
_cell_measurement_theta_min 3.03
_cell_volume 3311.46(15)
_computing_cell_refinement 'Bruker SAINT'
_computing_data_reduction 'Bruker SAINT'
_computing_molecular_graphics 'Bruker SHELXTL'
_computing_publication_material 'Bruker SHELXTL'
_computing_structure_refinement 'SHELXL-2014 (Sheldrick 2014)'
_computing_structure_solution 'SHELXS-97 (Sheldrick 2008)'
_diffrn_ambient_temperature 296.15
_diffrn_measured_fraction_theta_full 0.997
_diffrn_measured_fraction_theta_max 0.997
_diffrn_measurement_device_type 'Bruker APEX-II CCD'
_diffrn_measurement_method '\f and \w scans'
_diffrn_radiation_type MoK\a
_diffrn_radiation_wavelength 0.71073
_diffrn_reflns_av_R_equivalents 0.0220
_diffrn_reflns_av_unetI/netI 0.0184
_diffrn_reflns_Laue_measured_fraction_full 0.997
_diffrn_reflns_Laue_measured_fraction_max 0.997
_diffrn_reflns_limit_h_max 21
_diffrn_reflns_limit_h_min -21
_diffrn_reflns_limit_k_max 20
_diffrn_reflns_limit_k_min -28
_diffrn_reflns_limit_l_max 10
_diffrn_reflns_limit_l_min -10
_diffrn_reflns_number 30823
_diffrn_reflns_point_group_measured_fraction_full 0.997
_diffrn_reflns_point_group_measured_fraction_max 0.997
_diffrn_reflns_theta_full 25.242
_diffrn_reflns_theta_max 26.372
_diffrn_reflns_theta_min 3.597
_exptl_absorpt_coefficient_mu 1.495
_exptl_crystal_colour 'clear light colourless'
_exptl_crystal_colour_lustre clear
_exptl_crystal_colour_modifier light
_exptl_crystal_colour_primary colourless
_exptl_crystal_density_diffrn 1.540
_exptl_crystal_description block
_exptl_crystal_F_000 1556
_exptl_crystal_size_max 0.13
_exptl_crystal_size_mid 0.11
_exptl_crystal_size_min 0.09
_refine_diff_density_max 1.412
_refine_diff_density_min -0.828
_refine_diff_density_rms 0.087
_refine_ls_extinction_method none
_refine_ls_goodness_of_fit_ref 1.322
_refine_ls_hydrogen_treatment constr
_refine_ls_matrix_type full
_refine_ls_number_parameters 431
_refine_ls_number_reflns 6758
_refine_ls_number_restraints 0
_refine_ls_restrained_S_all 1.322
_refine_ls_R_factor_all 0.0497
_refine_ls_R_factor_gt 0.0456
_refine_ls_shift/su_max 0.002
_refine_ls_shift/su_mean 0.000
_refine_ls_structure_factor_coef Fsqd
_refine_ls_weighting_details 'w=1/[\s^2^(Fo^2^)+10.1081P] where P=(Fo^2^+2Fc^2^)/3'
_refine_ls_weighting_scheme calc
_refine_ls_wR_factor_gt 0.0900
_refine_ls_wR_factor_ref 0.0913
_reflns_Friedel_coverage 0.000
_reflns_number_gt 6238
_reflns_number_total 6758
_reflns_threshold_expression 'I > 2\s(I)'
_cod_data_source_file c7dt00326a2.cif
_cod_data_source_block KW23
_cod_depositor_comments 'Adding full bibliography for 7042193--7042199.cif.'
_cod_database_code 7042195
_shelx_space_group_comment
;
The symmetry employed for this shelxl refinement is uniquely defined
by the following loop, which should always be used as a source of
symmetry information in preference to the above space-group names.
They are only intended as comments.
;
_olex2_refinement_description
;
1. Fixed Uiso
 At 1.2 times of:
  All C(H) groups
 At 1.5 times of:
  All C(H,H,H) groups, All C(H,H,H,H,H,H) groups, All O(H,H) groups
2. Others
 Sof(S1B)=Sof(H31D)=Sof(H31E)=Sof(H31F)=1-FVAR(1)
 Sof(S1A)=Sof(H31A)=Sof(H31B)=Sof(H31C)=FVAR(1)
 Fixed Sof: C32A(0.5) H32A(0.5) H32B(0.5) H32C(0.5) C32B(0.5) H32D(0.5)
 H32E(0.5) H32F(0.5)
3.a Rotating group:
 O11(H11A,H11B)
3.b Me refined with riding coordinates:
 C31(H31A,H31B,H31C), C31(H31D,H31E,H31F)
3.c Aromatic/amide H refined with riding coordinates:
 C2(H2), C3(H3), C6(H6), C7(H7), C8(H8), C9(H9), C12(H12), C13(H13), C16(H16),
 C17(H17), C18(H18), C19(H19), C22(H22), C23(H23), C26(H26), C27(H27), C28(H28),
  C29(H29)
3.d Idealised Me refined as rotating group:
 C10(H10A,H10B,H10C), C20(H20A,H20B,H20C), C30(H30A,H30B,H30C), C32A(H32A,H32B,
 H32C), C32B(H32D,H32E,H32F)
;
_shelx_shelxl_version_number 2014/7
_olex2_submission_special_instructions 'No special instructions were received'

loop_
_space_group_symop_operation_xyz
'x, y, z'
'-x, y+1/2, -z+1/2'
'-x, -y, -z'
'x, -y-1/2, z-1/2'

loop_
_atom_site_label
_atom_site_type_symbol
_atom_site_fract_x
_atom_site_fract_y
_atom_site_fract_z
_atom_site_U_iso_or_equiv
_atom_site_adp_type
_atom_site_occupancy
_atom_site_site_symmetry_order
_atom_site_calc_flag
_atom_site_refinement_flags_posn
_atom_site_refinement_flags_occupancy
_atom_site_disorder_assembly
_atom_site_disorder_group
Ce1 Ce 0.55840(2) 0.55992(2) 0.67488(3) 0.03206(8) Uani 1 1 d . . . .
S1A S 0.5924(2) 0.65798(18) 1.0170(4) 0.0717(14) Uani 0.451(5) 1 d . P A 1
S1B S 0.5504(3) 0.70017(16) 0.9210(4) 0.0986(17) Uani 0.549(5) 1 d . P A 2
O1 O 0.4640(2) 0.63221(15) 0.5225(4) 0.0555(10) Uani 1 1 d . . . .
O2 O 0.45042(17) 0.54402(12) 0.4174(4) 0.0361(7) Uani 1 1 d . . . .
O3 O 0.3234(2) 0.79176(16) 0.2833(5) 0.0664(11) Uani 1 1 d . . . .
O4 O 0.6471(2) 0.63535(17) 0.5660(5) 0.0624(11) Uani 1 1 d . . . .
O5 O 0.6385(2) 0.54915(18) 0.4516(4) 0.0600(10) Uani 1 1 d . . . .
O6 O 0.7949(3) 0.7787(2) 0.3486(6) 0.0781(13) Uani 1 1 d . . . .
O7 O 0.60270(17) 0.51120(16) 0.9506(4) 0.0447(8) Uani 1 1 d . . . .
O8 O 0.69433(18) 0.53555(17) 0.8126(4) 0.0486(9) Uani 1 1 d . . . .
O9 O 0.8086(2) 0.46868(18) 1.3877(4) 0.0558(10) Uani 1 1 d . . . .
O10 O 0.5543(3) 0.63920(19) 0.8656(5) 0.0829(14) Uani 1 1 d . . . .
O11 O 0.43684(18) 0.52536(15) 0.7678(4) 0.0425(8) Uani 1 1 d . . . .
H11A H 0.4466 0.5126 0.8663 0.064 Uiso 1 1 d GR . . .
H11B H 0.4160 0.4964 0.7075 0.064 Uiso 1 1 d GR . . .
C1 C 0.4288(3) 0.59777(19) 0.4208(5) 0.0339(9) Uani 1 1 d . . . .
C2 C 0.3615(3) 0.6180(2) 0.3082(5) 0.0388(10) Uani 1 1 d . . . .
H2 H 0.3359 0.5913 0.2347 0.047 Uiso 1 1 calc R . . .
C3 C 0.3362(3) 0.6728(2) 0.3084(6) 0.0407(11) Uani 1 1 d . . . .
H3 H 0.3633 0.6977 0.3848 0.049 Uiso 1 1 calc R . . .
C4 C 0.2708(3) 0.6996(2) 0.2034(5) 0.0379(10) Uani 1 1 d . . . .
C5 C 0.2650(3) 0.7614(2) 0.1939(6) 0.0459(12) Uani 1 1 d . . . .
C6 C 0.2031(3) 0.7875(3) 0.0959(7) 0.0579(15) Uani 1 1 d . . . .
H6 H 0.1995 0.8285 0.0899 0.069 Uiso 1 1 calc R . . .
C7 C 0.1476(3) 0.7535(3) 0.0083(7) 0.0643(17) Uani 1 1 d . . . .
H7 H 0.1063 0.7715 -0.0564 0.077 Uiso 1 1 calc R . . .
C8 C 0.1519(3) 0.6928(3) 0.0146(7) 0.0646(16) Uani 1 1 d . . . .
H8 H 0.1141 0.6699 -0.0462 0.078 Uiso 1 1 calc R . . .
C9 C 0.2130(3) 0.6663(2) 0.1126(6) 0.0503(13) Uani 1 1 d . . . .
H9 H 0.2156 0.6252 0.1179 0.060 Uiso 1 1 calc R . . .
C10 C 0.3204(4) 0.8547(3) 0.2793(9) 0.079(2) Uani 1 1 d . . . .
H10A H 0.3219 0.8681 0.1725 0.118 Uiso 1 1 calc GR . . .
H10B H 0.3640 0.8704 0.3498 0.118 Uiso 1 1 calc GR . . .
H10C H 0.2733 0.8678 0.3130 0.118 Uiso 1 1 calc GR . . .
C11 C 0.6694(3) 0.5986(3) 0.4732(6) 0.0509(13) Uani 1 1 d . . . .
C12 C 0.7364(3) 0.6127(3) 0.3885(7) 0.0578(14) Uani 1 1 d . . . .
H12 H 0.7545 0.5834 0.3266 0.069 Uiso 1 1 calc R . . .
C13 C 0.7698(3) 0.6633(3) 0.3977(6) 0.0525(13) Uani 1 1 d . . . .
H13 H 0.7495 0.6918 0.4585 0.063 Uiso 1 1 calc R . . .
C14 C 0.8363(3) 0.6814(3) 0.3233(6) 0.0500(13) Uani 1 1 d . . . .
C15 C 0.8494(3) 0.7419(3) 0.3042(7) 0.0573(15) Uani 1 1 d . . . .
C16 C 0.9136(4) 0.7604(4) 0.2413(8) 0.075(2) Uani 1 1 d . . . .
H16 H 0.9226 0.8006 0.2295 0.090 Uiso 1 1 calc R . . .
C17 C 0.9641(4) 0.7198(4) 0.1962(8) 0.084(2) Uani 1 1 d . . . .
H17 H 1.0069 0.7328 0.1530 0.101 Uiso 1 1 calc R . . .
C18 C 0.9526(4) 0.6604(4) 0.2137(8) 0.078(2) Uani 1 1 d . . . .
H18 H 0.9875 0.6332 0.1841 0.094 Uiso 1 1 calc R . . .
C19 C 0.8883(3) 0.6415(3) 0.2758(6) 0.0619(15) Uani 1 1 d . . . .
H19 H 0.8798 0.6012 0.2859 0.074 Uiso 1 1 calc R . . .
C20 C 0.8062(5) 0.8410(3) 0.3465(9) 0.088(2) Uani 1 1 d . . . .
H20A H 0.8105 0.8535 0.2400 0.131 Uiso 1 1 calc GR . . .
H20B H 0.8528 0.8511 0.4172 0.131 Uiso 1 1 calc GR . . .
H20C H 0.7630 0.8605 0.3810 0.131 Uiso 1 1 calc GR . . .
C21 C 0.6742(2) 0.51578(19) 0.9385(5) 0.0336(9) Uani 1 1 d . . . .
C22 C 0.7325(2) 0.49535(19) 1.0721(5) 0.0344(9) Uani 1 1 d . . . .
H22 H 0.7171 0.4861 1.1694 0.041 Uiso 1 1 calc R . . .
C23 C 0.8061(3) 0.4899(2) 1.0561(5) 0.0384(10) Uani 1 1 d . . . .
H23 H 0.8177 0.5028 0.9583 0.046 Uiso 1 1 calc R . . .
C24 C 0.8727(3) 0.4672(2) 1.1659(6) 0.0394(10) Uani 1 1 d . . . .
C25 C 0.8739(3) 0.4558(2) 1.3292(6) 0.0424(11) Uani 1 1 d . . . .
C26 C 0.9399(3) 0.4320(3) 1.4196(7) 0.0603(15) Uani 1 1 d . . . .
H26 H 0.9403 0.4236 1.5271 0.072 Uiso 1 1 calc R . . .
C27 C 1.0049(4) 0.4206(3) 1.3507(8) 0.0703(18) Uani 1 1 d . . . .
H27 H 1.0487 0.4049 1.4126 0.084 Uiso 1 1 calc R . . .
C28 C 1.0056(3) 0.4323(3) 1.1937(8) 0.0699(17) Uani 1 1 d . . . .
H28 H 1.0497 0.4247 1.1482 0.084 Uiso 1 1 calc R . . .
C29 C 0.9401(3) 0.4553(3) 1.1024(7) 0.0549(14) Uani 1 1 d . . . .
H29 H 0.9409 0.4633 0.9950 0.066 Uiso 1 1 calc R . . .
C30 C 0.8079(4) 0.4644(3) 1.5554(6) 0.0696(18) Uani 1 1 d . . . .
H30A H 0.7589 0.4779 1.5791 0.104 Uiso 1 1 calc GR . . .
H30B H 0.8486 0.4884 1.6114 0.104 Uiso 1 1 calc GR . . .
H30C H 0.8157 0.4240 1.5886 0.104 Uiso 1 1 calc GR . . .
C31 C 0.6265(8) 0.7223(6) 1.0344(15) 0.196(7) Uani 1 1 d . . . .
H31A H 0.6505 0.7288 1.1428 0.294 Uiso 0.451(5) 1 calc R P A 1
H31B H 0.6643 0.7270 0.9645 0.294 Uiso 0.451(5) 1 calc R P A 1
H31C H 0.5855 0.7504 1.0064 0.294 Uiso 0.451(5) 1 calc R P A 1
H31D H 0.6195 0.7625 1.0656 0.294 Uiso 0.549(5) 1 calc R P A 2
H31E H 0.6358 0.6977 1.1278 0.294 Uiso 0.549(5) 1 calc R P A 2
H31F H 0.6699 0.7200 0.9780 0.294 Uiso 0.549(5) 1 calc R P A 2
C32A C 0.5262(11) 0.6483(8) 1.130(2) 0.109(6) Uani 0.5 1 d . P A 1
H32A H 0.4790 0.6671 1.0817 0.164 Uiso 0.5 1 calc GR P A 1
H32B H 0.5432 0.6653 1.2331 0.164 Uiso 0.5 1 calc GR P A 1
H32C H 0.5172 0.6067 1.1411 0.164 Uiso 0.5 1 calc GR P A 1
C32B C 0.4906(9) 0.7184(9) 1.041(3) 0.139(9) Uani 0.5 1 d . P A 2
H32D H 0.4386 0.7110 0.9897 0.209 Uiso 0.5 1 calc GR P A 2
H32E H 0.4966 0.7596 1.0666 0.209 Uiso 0.5 1 calc GR P A 2
H32F H 0.5014 0.6954 1.1368 0.209 Uiso 0.5 1 calc GR P A 2

loop_
_atom_site_aniso_label
_atom_site_aniso_U_11
_atom_site_aniso_U_22
_atom_site_aniso_U_33
_atom_site_aniso_U_23
_atom_site_aniso_U_13
_atom_site_aniso_U_12
Ce1 0.03267(13) 0.02914(13) 0.03291(13) 0.00228(11) 0.00053(9) -0.00060(11)
S1A 0.087(3) 0.084(3) 0.0423(19) -0.0113(17) 0.0051(17) -0.025(2)
S1B 0.182(5) 0.062(2) 0.0461(18) -0.0032(15) 0.001(2) 0.018(2)
O1 0.064(2) 0.0348(18) 0.058(2) -0.0062(16) -0.0203(18) 0.0105(17)
O2 0.0396(17) 0.0276(15) 0.0398(17) 0.0028(13) 0.0015(13) 0.0067(13)
O3 0.073(3) 0.0332(19) 0.087(3) 0.0068(19) -0.007(2) 0.0045(18)
O4 0.061(2) 0.044(2) 0.084(3) 0.010(2) 0.017(2) -0.0166(18)
O5 0.064(2) 0.073(3) 0.045(2) -0.0048(19) 0.0126(18) -0.034(2)
O6 0.071(3) 0.060(3) 0.105(4) 0.021(3) 0.016(3) -0.005(2)
O7 0.0317(17) 0.071(2) 0.0306(16) 0.0104(16) 0.0031(13) 0.0016(16)
O8 0.0347(17) 0.075(2) 0.0349(18) 0.0177(17) 0.0024(14) -0.0028(16)
O9 0.047(2) 0.086(3) 0.0336(18) 0.0051(18) 0.0036(15) 0.0047(19)
O10 0.112(4) 0.057(3) 0.071(3) -0.031(2) -0.011(3) 0.006(3)
O11 0.0388(17) 0.058(2) 0.0317(16) 0.0003(15) 0.0080(14) -0.0038(15)
C1 0.040(2) 0.030(2) 0.031(2) 0.0065(18) 0.0054(19) 0.0065(18)
C2 0.044(3) 0.034(2) 0.036(2) 0.0020(19) -0.001(2) 0.007(2)
C3 0.044(3) 0.035(2) 0.041(3) 0.004(2) 0.003(2) 0.005(2)
C4 0.041(2) 0.039(2) 0.034(2) 0.0059(19) 0.0084(19) 0.012(2)
C5 0.048(3) 0.041(3) 0.049(3) 0.011(2) 0.011(2) 0.011(2)
C6 0.058(3) 0.048(3) 0.068(4) 0.021(3) 0.012(3) 0.020(3)
C7 0.049(3) 0.076(4) 0.067(4) 0.024(3) 0.004(3) 0.025(3)
C8 0.048(3) 0.075(4) 0.067(4) 0.001(3) -0.004(3) 0.007(3)
C9 0.048(3) 0.046(3) 0.056(3) 0.001(2) 0.006(2) 0.009(2)
C10 0.097(5) 0.038(3) 0.102(5) 0.009(3) 0.015(4) 0.001(3)
C11 0.058(3) 0.053(3) 0.040(3) 0.005(2) 0.003(2) -0.008(3)
C12 0.062(4) 0.066(4) 0.047(3) -0.003(3) 0.013(3) -0.015(3)
C13 0.048(3) 0.061(3) 0.051(3) 0.013(3) 0.013(2) -0.005(3)
C14 0.042(3) 0.071(4) 0.036(3) 0.015(3) 0.002(2) -0.008(3)
C15 0.050(3) 0.071(4) 0.047(3) 0.015(3) -0.003(2) -0.015(3)
C16 0.066(4) 0.097(5) 0.060(4) 0.022(4) 0.000(3) -0.035(4)
C17 0.050(4) 0.149(8) 0.056(4) 0.016(5) 0.012(3) -0.028(5)
C18 0.052(4) 0.129(7) 0.055(4) 0.005(4) 0.012(3) 0.001(4)
C19 0.056(3) 0.084(4) 0.045(3) 0.003(3) 0.008(3) -0.003(3)
C20 0.105(6) 0.064(4) 0.084(5) 0.017(4) -0.016(4) -0.012(4)
C21 0.035(2) 0.036(2) 0.029(2) -0.0016(18) 0.0019(18) 0.0013(19)
C22 0.034(2) 0.040(2) 0.028(2) -0.0021(18) -0.0015(17) -0.0011(19)
C23 0.039(2) 0.042(3) 0.034(2) 0.001(2) 0.0038(19) -0.002(2)
C24 0.033(2) 0.040(3) 0.043(3) -0.002(2) 0.000(2) 0.0005(19)
C25 0.040(3) 0.042(3) 0.041(3) -0.004(2) -0.004(2) -0.001(2)
C26 0.059(3) 0.064(4) 0.052(3) 0.007(3) -0.012(3) 0.008(3)
C27 0.052(3) 0.082(5) 0.069(4) 0.004(3) -0.014(3) 0.021(3)
C28 0.040(3) 0.087(5) 0.081(4) -0.001(4) 0.005(3) 0.018(3)
C29 0.040(3) 0.069(4) 0.056(3) 0.000(3) 0.007(2) 0.005(3)
C30 0.075(4) 0.098(5) 0.036(3) 0.005(3) 0.008(3) -0.001(4)
C31 0.221(14) 0.201(13) 0.176(12) -0.079(10) 0.061(10) -0.149(12)
C32A 0.145(16) 0.092(12) 0.105(13) -0.020(10) 0.061(12) -0.034(11)
C32B 0.064(9) 0.133(16) 0.21(2) -0.116(16) -0.009(11) 0.034(10)

loop_
_atom_type_symbol
_atom_type_description
_atom_type_scat_dispersion_real
_atom_type_scat_dispersion_imag
_atom_type_scat_source
C C 0.0033 0.0016 'International Tables Vol C Tables 4.2.6.8 and 6.1.1.4'
H H 0.0000 0.0000 'International Tables Vol C Tables 4.2.6.8 and 6.1.1.4'
Ce Ce -0.2486 2.6331 'International Tables Vol C Tables 4.2.6.8 and 6.1.1.4'
O O 0.0106 0.0060 'International Tables Vol C Tables 4.2.6.8 and 6.1.1.4'
S S 0.1246 0.1234 'International Tables Vol C Tables 4.2.6.8 and 6.1.1.4'

loop_
_geom_angle_atom_site_label_1
_geom_angle_atom_site_label_2
_geom_angle_atom_site_label_3
_geom_angle
_geom_angle_site_symmetry_1
_geom_angle_site_symmetry_3
O1 Ce1 O2 49.45(10) . .
O1 Ce1 O4 76.70(13) . .
O1 Ce1 O5 94.22(13) . .
O1 Ce1 O7 144.57(12) . .
O1 Ce1 O8 149.79(12) . .
O1 Ce1 C1 24.30(11) . .
O1 Ce1 C11 87.03(15) . .
O1 Ce1 C21 157.33(11) . .
O2 Ce1 O1 116.69(10) 3_666 .
O2 Ce1 O2 67.28(10) 3_666 .
O2 Ce1 O4 121.89(12) 3_666 .
O2 Ce1 O5 71.79(11) 3_666 .
O2 Ce1 O7 82.87(11) 3_666 .
O2 Ce1 O8 86.94(11) 3_666 .
O2 Ce1 O11 77.81(11) 3_666 .
O2 Ce1 C1 92.39(11) 3_666 .
O2 Ce1 C1 25.17(10) . .
O2 Ce1 C11 90.68(12) . .
O2 Ce1 C11 96.55(14) 3_666 .
O2 Ce1 C21 152.42(11) . .
O2 Ce1 C21 85.36(11) 3_666 .
O4 Ce1 O2 100.63(12) . .
O4 Ce1 O7 119.60(12) . .
O4 Ce1 C1 89.05(13) . .
O4 Ce1 C11 25.34(13) . .
O4 Ce1 C21 96.64(13) . .
O5 Ce1 O2 77.31(11) . .
O5 Ce1 O4 50.33(13) . .
O5 Ce1 O7 120.67(12) . .
O5 Ce1 O8 74.66(12) . .
O5 Ce1 C1 86.30(12) . .
O5 Ce1 C11 25.15(14) . .
O5 Ce1 C21 97.99(13) . .
O7 Ce1 O2 138.73(10) . .
O7 Ce1 C1 148.83(11) . .
O7 Ce1 C11 121.60(13) . .
O7 Ce1 C21 25.60(11) . .
O8 Ce1 O2 146.68(10) . .
O8 Ce1 O4 74.66(12) . .
O8 Ce1 O7 50.69(10) . .
O8 Ce1 C1 160.18(11) . .
O8 Ce1 C11 70.92(13) . .
O8 Ce1 C21 25.13(11) . .
O10 Ce1 O1 77.13(14) . .
O10 Ce1 O2 123.54(13) . .
O10 Ce1 O2 155.10(14) . 3_666
O10 Ce1 O4 80.26(16) . .
O10 Ce1 O5 130.26(15) . .
O10 Ce1 O7 75.46(14) . .
O10 Ce1 O8 88.70(14) . .
O10 Ce1 O11 84.61(15) . .
O10 Ce1 C1 99.78(14) . .
O10 Ce1 C11 105.14(17) . .
O10 Ce1 C21 80.41(14) . .
O11 Ce1 O1 81.03(12) . .
O11 Ce1 O2 71.90(10) . .
O11 Ce1 O4 155.34(12) . .
O11 Ce1 O5 143.09(11) . .
O11 Ce1 O7 74.48(10) . .
O11 Ce1 O8 124.55(10) . .
O11 Ce1 C1 74.41(11) . .
O11 Ce1 C11 162.56(13) . .
O11 Ce1 C21 99.92(11) . .
C11 Ce1 C1 89.51(13) . .
C11 Ce1 C21 96.00(14) . .
C21 Ce1 C1 174.25(12) . .
O10 S1A C31 118.7(6) . .
O10 S1A C32A 102.4(7) . .
C31 S1A C32A 111.4(8) . .
O10 S1B C31 114.4(6) . .
O10 S1B C32B 120.6(8) . .
C31 S1B C32B 95.8(7) . .
C1 O1 Ce1 99.3(3) . .
Ce1 O2 Ce1 112.72(10) 3_666 .
C1 O2 Ce1 91.6(3) . .
C1 O2 Ce1 155.4(3) . 3_666
C5 O3 C10 118.0(5) . .
C11 O4 Ce1 92.9(3) . .
C11 O5 Ce1 94.7(3) . .
C15 O6 C20 119.8(5) . .
C21 O7 Ce1 93.0(2) . .
C21 O8 Ce1 95.8(3) . .
C25 O9 C30 119.5(4) . .
S1A O10 Ce1 140.2(3) . .
S1B O10 Ce1 157.0(3) . .
Ce1 O11 H11A 110.8 . .
Ce1 O11 H11B 110.3 . .
H11A O11 H11B 108.2 . .
O1 C1 Ce1 56.4(2) . .
O1 C1 O2 119.6(4) . .
O1 C1 C2 120.8(4) . .
O2 C1 Ce1 63.3(2) . .
O2 C1 C2 119.5(4) . .
C2 C1 Ce1 174.8(3) . .
C1 C2 H2 119.1 . .
C3 C2 C1 121.9(4) . .
C3 C2 H2 119.1 . .
C2 C3 H3 115.9 . .
C2 C3 C4 128.2(5) . .
C4 C3 H3 115.9 . .
C5 C4 C3 119.3(4) . .
C9 C4 C3 122.8(4) . .
C9 C4 C5 117.9(4) . .
O3 C5 C4 115.5(4) . .
O3 C5 C6 124.5(5) . .
C6 C5 C4 120.0(5) . .
C5 C6 H6 119.7 . .
C7 C6 C5 120.5(5) . .
C7 C6 H6 119.7 . .
C6 C7 H7 119.6 . .
C6 C7 C8 120.8(5) . .
C8 C7 H7 119.6 . .
C7 C8 H8 120.4 . .
C7 C8 C9 119.2(6) . .
C9 C8 H8 120.4 . .
C4 C9 H9 119.3 . .
C8 C9 C4 121.5(5) . .
C8 C9 H9 119.3 . .
O3 C10 H10A 109.5 . .
O3 C10 H10B 109.5 . .
O3 C10 H10C 109.5 . .
H10A C10 H10B 109.5 . .
H10A C10 H10C 109.5 . .
H10B C10 H10C 109.5 . .
O4 C11 Ce1 61.8(3) . .
O4 C11 C12 120.3(5) . .
O5 C11 Ce1 60.2(3) . .
O5 C11 O4 121.4(5) . .
O5 C11 C12 118.3(5) . .
C12 C11 Ce1 170.3(4) . .
C11 C12 H12 118.6 . .
C13 C12 C11 122.9(6) . .
C13 C12 H12 118.6 . .
C12 C13 H13 116.3 . .
C12 C13 C14 127.4(6) . .
C14 C13 H13 116.3 . .
C15 C14 C13 118.6(5) . .
C19 C14 C13 123.0(5) . .
C19 C14 C15 118.4(5) . .
O6 C15 C14 115.4(5) . .
O6 C15 C16 124.6(6) . .
C16 C15 C14 119.9(6) . .
C15 C16 H16 119.9 . .
C17 C16 C15 120.2(7) . .
C17 C16 H16 119.9 . .
C16 C17 H17 119.5 . .
C16 C17 C18 121.1(6) . .
C18 C17 H17 119.5 . .
C17 C18 H18 120.4 . .
C17 C18 C19 119.1(7) . .
C19 C18 H18 120.4 . .
C14 C19 H19 119.3 . .
C18 C19 C14 121.3(7) . .
C18 C19 H19 119.3 . .
O6 C20 H20A 109.5 . .
O6 C20 H20B 109.5 . .
O6 C20 H20C 109.5 . .
H20A C20 H20B 109.5 . .
H20A C20 H20C 109.5 . .
H20B C20 H20C 109.5 . .
O7 C21 Ce1 61.4(2) . .
O7 C21 C22 118.8(4) . .
O8 C21 Ce1 59.1(2) . .
O8 C21 O7 120.4(4) . .
O8 C21 C22 120.8(4) . .
C22 C21 Ce1 178.4(3) . .
C21 C22 H22 119.4 . .
C23 C22 C21 121.2(4) . .
C23 C22 H22 119.4 . .
C22 C23 H23 114.4 . .
C22 C23 C24 131.1(4) . .
C24 C23 H23 114.4 . .
C25 C24 C23 125.3(4) . .
C29 C24 C23 117.2(4) . .
C29 C24 C25 117.5(4) . .
O9 C25 C24 116.2(4) . .
O9 C25 C26 124.0(5) . .
C26 C25 C24 119.8(5) . .
C25 C26 H26 119.8 . .
C27 C26 C25 120.4(5) . .
C27 C26 H26 119.8 . .
C26 C27 H27 119.6 . .
C28 C27 C26 120.8(5) . .
C28 C27 H27 119.6 . .
C27 C28 H28 120.4 . .
C27 C28 C29 119.2(6) . .
C29 C28 H28 120.4 . .
C24 C29 H29 118.9 . .
C28 C29 C24 122.2(5) . .
C28 C29 H29 118.9 . .
O9 C30 H30A 109.5 . .
O9 C30 H30B 109.5 . .
O9 C30 H30C 109.5 . .
H30A C30 H30B 109.5 . .
H30A C30 H30C 109.5 . .
H30B C30 H30C 109.5 . .
S1A C31 H31A 109.5 . .
S1A C31 H31B 109.5 . .
S1A C31 H31C 109.5 . .
S1B C31 H31D 109.5 . .
S1B C31 H31E 109.5 . .
S1B C31 H31F 109.5 . .
H31A C31 H31B 109.5 . .
H31A C31 H31C 109.5 . .
H31B C31 H31C 109.5 . .
H31D C31 H31E 109.5 . .
H31D C31 H31F 109.5 . .
H31E C31 H31F 109.5 . .
S1A C32A H32A 109.5 . .
S1A C32A H32B 109.5 . .
S1A C32A H32C 109.5 . .
H32A C32A H32B 109.5 . .
H32A C32A H32C 109.5 . .
H32B C32A H32C 109.5 . .
S1B C32B H32D 109.5 . .
S1B C32B H32E 109.5 . .
S1B C32B H32F 109.5 . .
H32D C32B H32E 109.5 . .
H32D C32B H32F 109.5 . .
H32E C32B H32F 109.5 . .

loop_
_geom_bond_atom_site_label_1
_geom_bond_atom_site_label_2
_geom_bond_distance
_geom_bond_site_symmetry_2
Ce1 O1 2.530(3) .
Ce1 O2 2.475(3) 3_666
Ce1 O2 2.678(3) .
Ce1 O4 2.572(4) .
Ce1 O5 2.537(4) .
Ce1 O7 2.590(3) .
Ce1 O8 2.540(3) .
Ce1 O10 2.423(4) .
Ce1 O11 2.505(3) .
Ce1 C1 2.997(4) .
Ce1 C11 2.914(6) .
Ce1 C21 2.945(4) .
S1A O10 1.416(5) .
S1A C31 1.570(11) .
S1A C32A 1.628(16) .
S1B O10 1.462(5) .
S1B C31 1.595(12) .
S1B C32B 1.619(17) .
O1 C1 1.250(5) .
O2 Ce1 2.475(3) 3_666
O2 C1 1.275(5) .
O3 C5 1.359(6) .
O3 C10 1.424(6) .
O4 C11 1.249(7) .
O5 C11 1.243(6) .
O6 C15 1.361(8) .
O6 C20 1.425(8) .
O7 C21 1.274(5) .
O8 C21 1.257(5) .
O9 C25 1.347(6) .
O9 C30 1.427(6) .
O11 H11A 0.8751 .
O11 H11B 0.8744 .
C1 C2 1.468(6) .
C2 H2 0.9300 .
C2 C3 1.316(6) .
C3 H3 0.9300 .
C3 C4 1.466(6) .
C4 C5 1.403(7) .
C4 C9 1.392(7) .
C5 C6 1.389(7) .
C6 H6 0.9300 .
C6 C7 1.364(8) .
C7 H7 0.9300 .
C7 C8 1.375(9) .
C8 H8 0.9300 .
C8 C9 1.384(7) .
C9 H9 0.9300 .
C10 H10A 0.9600 .
C10 H10B 0.9600 .
C10 H10C 0.9600 .
C11 C12 1.501(8) .
C12 H12 0.9300 .
C12 C13 1.283(8) .
C13 H13 0.9300 .
C13 C14 1.464(7) .
C14 C15 1.401(8) .
C14 C19 1.385(8) .
C15 C16 1.381(8) .
C16 H16 0.9300 .
C16 C17 1.369(11) .
C17 H17 0.9300 .
C17 C18 1.370(11) .
C18 H18 0.9300 .
C18 C19 1.381(8) .
C19 H19 0.9300 .
C20 H20A 0.9600 .
C20 H20B 0.9600 .
C20 H20C 0.9600 .
C21 C22 1.474(6) .
C22 H22 0.9300 .
C22 C23 1.322(6) .
C23 H23 0.9300 .
C23 C24 1.466(6) .
C24 C25 1.404(7) .
C24 C29 1.395(7) .
C25 C26 1.390(7) .
C26 H26 0.9300 .
C26 C27 1.380(8) .
C27 H27 0.9300 .
C27 C28 1.359(9) .
C28 H28 0.9300 .
C28 C29 1.381(7) .
C29 H29 0.9300 .
C30 H30A 0.9600 .
C30 H30B 0.9600 .
C30 H30C 0.9600 .
C31 H31A 0.9600 .
C31 H31B 0.9600 .
C31 H31C 0.9600 .
C31 H31D 0.9600 .
C31 H31E 0.9600 .
C31 H31F 0.9600 .
C32A H32A 0.9600 .
C32A H32B 0.9600 .
C32A H32C 0.9600 .
C32B H32D 0.9600 .
C32B H32E 0.9600 .
C32B H32F 0.9600 .

loop_
_geom_torsion_atom_site_label_1
_geom_torsion_atom_site_label_2
_geom_torsion_atom_site_label_3
_geom_torsion_atom_site_label_4
_geom_torsion
_geom_torsion_site_symmetry_1
Ce1 O1 C1 O2 -3.6(5) .
Ce1 O1 C1 C2 174.7(4) .
Ce1 O2 C1 Ce1 170.6(7) 3_666
Ce1 O2 C1 O1 3.4(4) .
Ce1 O2 C1 O1 174.0(5) 3_666
Ce1 O2 C1 C2 -4.4(10) 3_666
Ce1 O2 C1 C2 -175.0(4) .
Ce1 O4 C11 O5 9.0(6) .
Ce1 O4 C11 C12 -169.2(4) .
Ce1 O5 C11 O4 -9.2(6) .
Ce1 O5 C11 C12 169.1(4) .
Ce1 O7 C21 O8 -4.1(5) .
Ce1 O7 C21 C22 178.2(4) .
Ce1 O8 C21 O7 4.2(5) .
Ce1 O8 C21 C22 -178.2(4) .
O1 C1 C2 C3 0.8(7) .
O2 C1 C2 C3 179.1(4) .
O3 C5 C6 C7 179.0(5) .
O4 C11 C12 C13 -5.0(9) .
O5 C11 C12 C13 176.8(5) .
O6 C15 C16 C17 -178.3(6) .
O7 C21 C22 C23 168.7(4) .
O8 C21 C22 C23 -8.9(7) .
O9 C25 C26 C27 -179.2(5) .
C1 C2 C3 C4 179.4(4) .
C2 C3 C4 C5 -163.5(5) .
C2 C3 C4 C9 17.1(8) .
C3 C4 C5 O3 1.4(7) .
C3 C4 C5 C6 -179.5(5) .
C3 C4 C9 C8 179.9(5) .
C4 C5 C6 C7 0.0(9) .
C5 C4 C9 C8 0.5(8) .
C5 C6 C7 C8 -0.3(10) .
C6 C7 C8 C9 0.6(10) .
C7 C8 C9 C4 -0.8(9) .
C9 C4 C5 O3 -179.2(5) .
C9 C4 C5 C6 -0.1(8) .
C10 O3 C5 C4 -179.6(5) .
C10 O3 C5 C6 1.4(8) .
C11 C12 C13 C14 178.6(5) .
C12 C13 C14 C15 160.2(6) .
C12 C13 C14 C19 -22.1(9) .
C13 C14 C15 O6 -4.1(7) .
C13 C14 C15 C16 177.0(5) .
C13 C14 C19 C18 -176.6(5) .
C14 C15 C16 C17 0.6(9) .
C15 C14 C19 C18 1.2(8) .
C15 C16 C17 C18 -0.6(10) .
C16 C17 C18 C19 0.9(10) .
C17 C18 C19 C14 -1.2(9) .
C19 C14 C15 O6 178.1(5) .
C19 C14 C15 C16 -0.9(8) .
C20 O6 C15 C14 174.7(5) .
C20 O6 C15 C16 -6.4(9) .
C21 C22 C23 C24 -175.4(5) .
C22 C23 C24 C25 -12.8(8) .
C22 C23 C24 C29 166.5(5) .
C23 C24 C25 O9 -2.0(7) .
C23 C24 C25 C26 177.5(5) .
C23 C24 C29 C28 -178.2(5) .
C24 C25 C26 C27 1.4(8) .
C25 C24 C29 C28 1.2(8) .
C25 C26 C27 C28 -0.2(10) .
C26 C27 C28 C29 -0.4(11) .
C27 C28 C29 C24 -0.1(10) .
C29 C24 C25 O9 178.7(5) .
C29 C24 C25 C26 -1.8(7) .
C30 O9 C25 C24 -173.3(5) .
C30 O9 C25 C26 7.3(8) .
C31 S1A O10 Ce1 125.8(8) .
C31 S1B O10 Ce1 -114.1(10) .
C32A S1A O10 Ce1 -111.1(9) .
C32B S1B O10 Ce1 132.5(11) .
